data_4075821
loop_
_publ_author_name
'Kang, Myeongsoon'
'Sen, Ayusman'

_publ_section_title
;
 Neutral N--O Chelated Palladium(II) Complexes: Syntheses,
 Characterization, and Reactivity
;
_journal_coden_ASTM ORGND7
_journal_issue 14
_journal_name_full Organometallics
_journal_page_first 3508
_journal_page_last 3515
_journal_paper_doi 10.1021/om050126a
_journal_volume 24
_journal_year 2005
_chemical_formula_sum 'C38 H46 N2 O Pd'
_chemical_formula_weight 653.17
_space_group_IT_number 2
_symmetry_cell_setting triclinic
_symmetry_space_group_name_Hall '-P 1'
_symmetry_space_group_name_H-M 'P -1'
_atom_sites_solution_hydrogens geom
_atom_sites_solution_primary direct
_atom_sites_solution_secondary difmap
_audit_creation_method SHELXL-97
_cell_angle_alpha 71.6700(10)
_cell_angle_beta 81.2500(10)
_cell_angle_gamma 71.0830(10)
_cell_formula_units_Z 2
_cell_length_a 9.6685(4)
_cell_length_b 13.0421(6)
_cell_length_c 14.8920(7)
_cell_measurement_reflns_used 8706
_cell_measurement_temperature 218(2)
_cell_measurement_theta_max 28.24
_cell_measurement_theta_min 2.23
_cell_volume 1683.65(13)
_computing_cell_refinement 'Bruker SMART'
_computing_data_collection 'Bruker SMART'
_computing_data_reduction 'Bruker SAINT'
_computing_molecular_graphics 'Bruker SHELXTL'
_computing_publication_material 'Bruker SHELXTL'
_computing_structure_refinement 'SHELXL-97 (Sheldrick, 1997)'
_computing_structure_solution 'SHELXS-97 (Sheldrick, 1990)'
_diffrn_ambient_temperature 218(2)
_diffrn_measured_fraction_theta_full 0.936
_diffrn_measured_fraction_theta_max 0.936
_diffrn_measurement_device_type 'CCD area detector'
_diffrn_measurement_method 'phi and omega scans'
_diffrn_radiation_monochromator graphite
_diffrn_radiation_source 'fine-focus sealed tube'
_diffrn_radiation_type MoK\a
_diffrn_radiation_wavelength 0.71073
_diffrn_reflns_av_R_equivalents 0.0210
_diffrn_reflns_av_sigmaI/netI 0.0401
_diffrn_reflns_limit_h_max 12
_diffrn_reflns_limit_h_min -12
_diffrn_reflns_limit_k_max 17
_diffrn_reflns_limit_k_min -17
_diffrn_reflns_limit_l_max 19
_diffrn_reflns_limit_l_min -18
_diffrn_reflns_number 12607
_diffrn_reflns_theta_full 28.28
_diffrn_reflns_theta_max 28.28
_diffrn_reflns_theta_min 1.44
_exptl_absorpt_coefficient_mu 0.582
_exptl_absorpt_correction_T_max 0.9441
_exptl_absorpt_correction_T_min 0.8448
_exptl_absorpt_correction_type none
_exptl_crystal_colour pale-yellow
_exptl_crystal_density_diffrn 1.288
_exptl_crystal_density_meas 0
_exptl_crystal_density_method 'not measured'
_exptl_crystal_description blocks
_exptl_crystal_F_000 684
_exptl_crystal_size_max 0.30
_exptl_crystal_size_mid 0.28
_exptl_crystal_size_min 0.10
_refine_diff_density_max 1.078
_refine_diff_density_min -0.878
_refine_diff_density_rms 0.070
_refine_ls_extinction_method none
_refine_ls_goodness_of_fit_ref 1.056
_refine_ls_hydrogen_treatment mixed
_refine_ls_matrix_type full
_refine_ls_number_parameters 379
_refine_ls_number_reflns 7806
_refine_ls_number_restraints 0
_refine_ls_restrained_S_all 1.056
_refine_ls_R_factor_all 0.0415
_refine_ls_R_factor_gt 0.0364
_refine_ls_shift/su_max 0.001
_refine_ls_shift/su_mean 0.000
_refine_ls_structure_factor_coef Fsqd
_refine_ls_weighting_details 'calc w=1/[\s^2^(Fo^2^)+(0.0579P)^2^+0.0403P] where P=(Fo^2^+2Fc^2^)/3'
_refine_ls_weighting_scheme calc
_refine_ls_wR_factor_gt 0.0937
_refine_ls_wR_factor_ref 0.0962
_reflns_number_gt 6912
_reflns_number_total 7806
_reflns_threshold_expression >2sigma(I)
_cod_data_source_file om050126asi20050222_120057.cif
_cod_data_source_block sen21
_cod_depositor_comments
;
The following automatic conversions were performed:

'_symmetry_cell_setting' value 'Triclinic' changed to 'triclinic'
according to /home/saulius/struct/CIF-dictionaries/cif_core.dic
dictionary named 'cif_core.dic' version 2.4.1 from 2010-06-29.

Automatic conversion script
Id: cif_fix_values 1715 2011-07-08 13:25:40Z adriana 
;
_cod_original_sg_symbol_H-M P-1
_cod_database_code 4075821

loop_
_symmetry_equiv_pos_as_xyz
'x, y, z'
'-x, -y, -z'

loop_
_atom_site_label
_atom_site_type_symbol
_atom_site_fract_x
_atom_site_fract_y
_atom_site_fract_z
_atom_site_U_iso_or_equiv
_atom_site_adp_type
_atom_site_occupancy
_atom_site_symmetry_multiplicity
_atom_site_calc_flag
_atom_site_refinement_flags
O1 O -0.18386(17) 0.31526(14) 0.26555(12) 0.0367(4) Uani 1 1 d .
Pd1 Pd -0.154466(16) 0.197330(13) 0.191291(11) 0.02859(7) Uani 1 1 d .
N1 N 0.05670(19) 0.12686(15) 0.22375(13) 0.0303(4) Uani 1 1 d .
N2 N -0.3681(2) 0.27170(16) 0.15844(14) 0.0345(4) Uani 1 1 d .
C1 C 0.1174(2) 0.16292(19) 0.27467(15) 0.0323(5) Uani 1 1 d .
H1A H 0.2160 0.1224 0.2860 0.039 Uiso 1 1 calc R
C2 C 0.0590(2) 0.2541(2) 0.31645(15) 0.0316(5) Uani 1 1 d .
C3 C 0.1591(3) 0.2716(2) 0.36599(16) 0.0389(5) Uani 1 1 d .
H3A H 0.2552 0.2227 0.3711 0.047 Uiso 1 1 calc R
C4 C 0.1190(3) 0.3577(2) 0.40638(18) 0.0457(6) Uani 1 1 d .
H4A H 0.1867 0.3683 0.4391 0.055 Uiso 1 1 calc R
C5 C -0.0236(3) 0.4302(2) 0.39872(17) 0.0429(6) Uani 1 1 d .
H5A H -0.0499 0.4894 0.4270 0.051 Uiso 1 1 calc R
C6 C -0.1282(3) 0.41919(19) 0.35166(15) 0.0338(5) Uani 1 1 d .
C7 C -0.0886(2) 0.32786(19) 0.30893(14) 0.0304(4) Uani 1 1 d .
C8 C -0.2830(3) 0.5003(2) 0.34422(18) 0.0426(6) Uani 1 1 d .
C9 C -0.3171(4) 0.5590(3) 0.2398(2) 0.0600(8) Uani 1 1 d .
H9A H -0.2466 0.5996 0.2091 0.090 Uiso 1 1 calc R
H9B H -0.4150 0.6117 0.2359 0.090 Uiso 1 1 calc R
H9C H -0.3112 0.5028 0.2084 0.090 Uiso 1 1 calc R
C10 C -0.3050(4) 0.5934(3) 0.3917(3) 0.0670(9) Uani 1 1 d .
H10A H -0.2360 0.6360 0.3627 0.100 Uiso 1 1 calc R
H10B H -0.2888 0.5596 0.4587 0.100 Uiso 1 1 calc R
H10C H -0.4041 0.6437 0.3837 0.100 Uiso 1 1 calc R
C11 C -0.3946(3) 0.4371(3) 0.3930(2) 0.0568(7) Uani 1 1 d .
H11A H -0.3846 0.3772 0.3649 0.085 Uiso 1 1 calc R
H11B H -0.4927 0.4892 0.3851 0.085 Uiso 1 1 calc R
H11C H -0.3773 0.4049 0.4599 0.085 Uiso 1 1 calc R
C12 C 0.1553(2) 0.03423(19) 0.19074(16) 0.0326(5) Uani 1 1 d .
C13 C 0.2206(2) 0.0587(2) 0.09934(17) 0.0368(5) Uani 1 1 d .
C14 C 0.3230(3) -0.0305(2) 0.0719(2) 0.0494(7) Uani 1 1 d .
H14A H 0.3697 -0.0167 0.0110 0.059 Uiso 1 1 calc R
C15 C 0.3570(3) -0.1379(2) 0.1316(2) 0.0582(8) Uani 1 1 d .
H15A H 0.4305 -0.1962 0.1129 0.070 Uiso 1 1 calc R
C16 C 0.2841(3) -0.1611(2) 0.2194(2) 0.0539(7) Uani 1 1 d .
H16A H 0.3054 -0.2359 0.2587 0.065 Uiso 1 1 calc R
C17 C 0.1801(3) -0.0758(2) 0.25047(19) 0.0427(6) Uani 1 1 d .
C18 C 0.1796(3) 0.1768(2) 0.03191(16) 0.0386(5) Uani 1 1 d .
H18A H 0.0793 0.2165 0.0518 0.046 Uiso 1 1 calc R
C19 C 0.1760(4) 0.1772(3) -0.0706(2) 0.0618(8) Uani 1 1 d .
H19A H 0.1108 0.1355 -0.0734 0.093 Uiso 1 1 calc R
H19B H 0.2738 0.1419 -0.0935 0.093 Uiso 1 1 calc R
H19C H 0.1412 0.2545 -0.1099 0.093 Uiso 1 1 calc R
C20 C 0.2796(3) 0.2433(2) 0.0377(2) 0.0530(7) Uani 1 1 d .
H20A H 0.2804 0.2427 0.1029 0.079 Uiso 1 1 calc R
H20B H 0.2441 0.3207 -0.0013 0.079 Uiso 1 1 calc R
H20C H 0.3781 0.2090 0.0152 0.079 Uiso 1 1 calc R
C21 C 0.0961(3) -0.1031(2) 0.3453(2) 0.0571(8) Uani 1 1 d .
H21A H 0.0098 -0.0367 0.3459 0.068 Uiso 1 1 calc R
C22 C 0.1864(5) -0.1234(4) 0.4270(2) 0.0994(15) Uani 1 1 d .
H22A H 0.2198 -0.0581 0.4182 0.149 Uiso 1 1 calc R
H22B H 0.2704 -0.1896 0.4294 0.149 Uiso 1 1 calc R
H22C H 0.1271 -0.1356 0.4858 0.149 Uiso 1 1 calc R
C23 C 0.0401(5) -0.2034(3) 0.3585(3) 0.0928(14) Uani 1 1 d .
H23A H -0.0193 -0.1885 0.3063 0.139 Uiso 1 1 calc R
H23B H -0.0186 -0.2154 0.4176 0.139 Uiso 1 1 calc R
H23C H 0.1225 -0.2704 0.3600 0.139 Uiso 1 1 calc R
C24 C -0.1437(3) 0.0873(2) 0.1188(2) 0.0454(6) Uani 1 1 d .
H24A H -0.0424 0.0440 0.1106 0.068 Uiso 1 1 calc R
H24B H -0.1834 0.1286 0.0572 0.068 Uiso 1 1 calc R
H24C H -0.2002 0.0364 0.1538 0.068 Uiso 1 1 calc R
C25 C -0.4164(3) 0.3389(2) 0.07889(19) 0.0419(6) Uani 1 1 d .
H25A H -0.5179 0.3612 0.0724 0.050 Uiso 1 1 calc R
C26 C -0.3260(3) 0.3837(2) -0.00284(18) 0.0427(6) Uani 1 1 d .
C27 C -0.2030(3) 0.4107(2) 0.00604(19) 0.0478(6) Uani 1 1 d .
H27A H -0.1730 0.3990 0.0665 0.057 Uiso 1 1 calc R
C28 C -0.1239(3) 0.4547(3) -0.0737(2) 0.0577(8) Uani 1 1 d .
H28A H -0.0394 0.4721 -0.0674 0.069 Uiso 1 1 calc R
C29 C -0.1680(4) 0.4733(3) -0.1621(2) 0.0659(9) Uani 1 1 d .
H29A H -0.1128 0.5019 -0.2163 0.079 Uiso 1 1 calc R
C30 C -0.2928(5) 0.4501(3) -0.1717(2) 0.0690(9) Uani 1 1 d .
H30A H -0.3237 0.4640 -0.2324 0.083 Uiso 1 1 calc R
C31 C -0.3731(4) 0.4063(2) -0.0921(2) 0.0569(7) Uani 1 1 d .
H31A H -0.4596 0.3919 -0.0988 0.068 Uiso 1 1 calc R
C32 C -0.4772(3) 0.2468(2) 0.23548(19) 0.0455(6) Uani 1 1 d .
H32A H -0.5730 0.2700 0.2089 0.055 Uiso 1 1 calc R
H32B H -0.4847 0.2912 0.2792 0.055 Uiso 1 1 calc R
C33 C -0.4396(3) 0.1234(2) 0.28968(19) 0.0425(6) Uani 1 1 d .
C34 C -0.3723(4) 0.0864(3) 0.3740(2) 0.0605(8) Uani 1 1 d .
H34A H -0.3513 0.1385 0.3973 0.073 Uiso 1 1 calc R
C35 C -0.3357(5) -0.0256(3) 0.4244(2) 0.0788(11) Uani 1 1 d .
H35A H -0.2874 -0.0501 0.4810 0.095 Uiso 1 1 calc R
C36 C -0.3693(4) -0.1022(3) 0.3926(3) 0.0711(10) Uani 1 1 d .
H36A H -0.3472 -0.1785 0.4284 0.085 Uiso 1 1 calc R
C37 C -0.4347(3) -0.0672(3) 0.3090(3) 0.0636(8) Uani 1 1 d .
H37A H -0.4559 -0.1195 0.2860 0.076 Uiso 1 1 calc R
C38 C -0.4700(3) 0.0463(3) 0.2579(2) 0.0528(7) Uani 1 1 d .
H38A H -0.5157 0.0703 0.2004 0.063 Uiso 1 1 calc R

loop_
_atom_site_aniso_label
_atom_site_aniso_U_11
_atom_site_aniso_U_22
_atom_site_aniso_U_33
_atom_site_aniso_U_23
_atom_site_aniso_U_13
_atom_site_aniso_U_12
O1 0.0321(8) 0.0385(9) 0.0428(9) -0.0211(7) -0.0078(6) -0.0029(7)
Pd1 0.02717(9) 0.02760(10) 0.03191(10) -0.00976(7) -0.00353(6) -0.00716(6)
N1 0.0286(8) 0.0294(9) 0.0309(9) -0.0086(8) -0.0017(7) -0.0057(7)
N2 0.0308(9) 0.0317(10) 0.0420(11) -0.0103(8) -0.0071(8) -0.0085(8)
C1 0.0274(10) 0.0346(12) 0.0319(11) -0.0071(9) -0.0029(8) -0.0067(9)
C2 0.0321(10) 0.0369(12) 0.0260(10) -0.0071(9) -0.0039(8) -0.0112(9)
C3 0.0360(11) 0.0461(14) 0.0334(12) -0.0073(10) -0.0086(9) -0.0115(10)
C4 0.0513(14) 0.0572(17) 0.0374(13) -0.0154(12) -0.0144(11) -0.0205(13)
C5 0.0590(15) 0.0411(14) 0.0329(12) -0.0139(11) -0.0063(11) -0.0156(12)
C6 0.0417(12) 0.0321(12) 0.0274(11) -0.0091(9) -0.0029(9) -0.0093(9)
C7 0.0342(10) 0.0315(11) 0.0249(10) -0.0080(9) -0.0019(8) -0.0087(9)
C8 0.0498(14) 0.0365(13) 0.0423(13) -0.0182(11) -0.0041(11) -0.0064(11)
C9 0.0643(18) 0.0462(17) 0.0534(17) -0.0094(14) -0.0172(14) 0.0066(14)
C10 0.0645(19) 0.0561(19) 0.089(2) -0.0464(18) -0.0065(17) -0.0038(15)
C11 0.0461(14) 0.0606(19) 0.0654(19) -0.0302(15) 0.0079(13) -0.0113(13)
C12 0.0283(10) 0.0308(11) 0.0387(12) -0.0132(9) -0.0021(8) -0.0052(8)
C13 0.0357(11) 0.0364(13) 0.0409(13) -0.0150(10) 0.0015(9) -0.0118(10)
C14 0.0466(14) 0.0471(16) 0.0554(16) -0.0263(13) 0.0125(12) -0.0107(12)
C15 0.0516(15) 0.0421(16) 0.076(2) -0.0272(15) 0.0109(14) -0.0035(12)
C16 0.0514(15) 0.0295(13) 0.0688(19) -0.0099(13) -0.0009(13) -0.0012(11)
C17 0.0404(12) 0.0336(13) 0.0475(14) -0.0076(11) -0.0011(10) -0.0064(10)
C18 0.0426(12) 0.0382(13) 0.0363(12) -0.0125(10) 0.0049(10) -0.0149(10)
C19 0.093(2) 0.0547(18) 0.0425(16) -0.0157(14) -0.0025(15) -0.0271(17)
C20 0.0649(17) 0.0457(16) 0.0534(16) -0.0118(13) -0.0011(13) -0.0261(14)
C21 0.0596(17) 0.0396(15) 0.0507(16) 0.0014(12) 0.0080(13) -0.0052(13)
C22 0.123(4) 0.113(4) 0.046(2) 0.005(2) -0.006(2) -0.041(3)
C23 0.095(3) 0.067(2) 0.103(3) -0.008(2) 0.032(2) -0.037(2)
C24 0.0397(13) 0.0450(15) 0.0609(16) -0.0291(13) -0.0057(11) -0.0100(11)
C25 0.0370(12) 0.0337(13) 0.0527(15) -0.0051(11) -0.0128(10) -0.0096(10)
C26 0.0471(13) 0.0293(12) 0.0454(14) -0.0007(10) -0.0127(11) -0.0080(10)
C27 0.0526(15) 0.0467(15) 0.0404(14) -0.0003(12) -0.0109(11) -0.0177(12)
C28 0.0574(17) 0.0507(17) 0.0573(18) 0.0010(14) -0.0023(13) -0.0218(14)
C29 0.082(2) 0.0547(19) 0.0478(17) -0.0017(14) 0.0066(15) -0.0206(17)
C30 0.101(3) 0.0556(19) 0.0445(17) -0.0071(15) -0.0176(16) -0.0163(19)
C31 0.0722(19) 0.0416(16) 0.0593(18) -0.0065(13) -0.0231(15) -0.0186(14)
C32 0.0325(11) 0.0455(15) 0.0510(15) -0.0046(12) -0.0027(10) -0.0101(10)
C33 0.0299(11) 0.0454(14) 0.0468(14) -0.0042(11) -0.0009(10) -0.0130(10)
C34 0.077(2) 0.0539(18) 0.0519(17) -0.0046(14) -0.0181(15) -0.0251(16)
C35 0.113(3) 0.060(2) 0.0512(19) 0.0077(16) -0.0278(19) -0.022(2)
C36 0.089(3) 0.0429(17) 0.070(2) 0.0001(16) -0.0038(19) -0.0205(17)
C37 0.0582(18) 0.0540(19) 0.086(2) -0.0245(17) -0.0021(16) -0.0221(15)
C38 0.0416(14) 0.0537(17) 0.0621(18) -0.0159(14) -0.0092(12) -0.0104(12)

loop_
_atom_type_symbol
_atom_type_description
_atom_type_scat_dispersion_real
_atom_type_scat_dispersion_imag
_atom_type_scat_source
C C 0.0033 0.0016 'International Tables Vol C Tables 4.2.6.8 and 6.1.1.4'
H H 0.0000 0.0000 'International Tables Vol C Tables 4.2.6.8 and 6.1.1.4'
N N 0.0061 0.0033 'International Tables Vol C Tables 4.2.6.8 and 6.1.1.4'
O O 0.0106 0.0060 'International Tables Vol C Tables 4.2.6.8 and 6.1.1.4'
Pd Pd -0.9988 1.0072 'International Tables Vol C Tables 4.2.6.8 and 6.1.1.4'

loop_
_geom_angle_atom_site_label_1
_geom_angle_atom_site_label_2
_geom_angle_atom_site_label_3
_geom_angle
C7 O1 Pd1 128.02(14)
N1 Pd1 C24 92.89(9)
N1 Pd1 N2 178.87(7)
C24 Pd1 N2 88.08(9)
N1 Pd1 O1 91.64(7)
C24 Pd1 O1 175.39(8)
N2 Pd1 O1 87.40(7)
C1 N1 C12 113.94(18)
C1 N1 Pd1 122.46(15)
C12 N1 Pd1 123.58(15)
C25 N2 C32 117.1(2)
C25 N2 Pd1 127.01(17)
C32 N2 Pd1 115.89(15)
N1 C1 C2 130.6(2)
C3 C2 C1 115.3(2)
C3 C2 C7 119.8(2)
C1 C2 C7 124.8(2)
C4 C3 C2 121.3(2)
C3 C4 C5 119.3(2)
C6 C5 C4 123.2(2)
C5 C6 C7 118.5(2)
C5 C6 C8 121.9(2)
C7 C6 C8 119.6(2)
O1 C7 C2 122.3(2)
O1 C7 C6 119.78(19)
C2 C7 C6 117.9(2)
C6 C8 C11 110.5(2)
C6 C8 C10 112.6(2)
C11 C8 C10 106.7(2)
C6 C8 C9 110.2(2)
C11 C8 C9 109.6(2)
C10 C8 C9 107.1(2)
C17 C12 C13 122.5(2)
C17 C12 N1 119.1(2)
C13 C12 N1 118.4(2)
C14 C13 C12 117.3(2)
C14 C13 C18 121.1(2)
C12 C13 C18 121.6(2)
C15 C14 C13 121.2(2)
C14 C15 C16 120.4(2)
C15 C16 C17 120.9(3)
C16 C17 C12 117.4(2)
C16 C17 C21 120.4(2)
C12 C17 C21 122.2(2)
C13 C18 C20 111.7(2)
C13 C18 C19 112.7(2)
C20 C18 C19 110.4(2)
C22 C21 C17 111.9(3)
C22 C21 C23 110.4(3)
C17 C21 C23 111.6(3)
N2 C25 C26 125.2(2)
C27 C26 C31 119.4(3)
C27 C26 C25 122.8(2)
C31 C26 C25 117.7(2)
C26 C27 C28 120.2(3)
C29 C28 C27 120.2(3)
C28 C29 C30 120.1(3)
C29 C30 C31 120.1(3)
C26 C31 C30 120.0(3)
N2 C32 C33 112.6(2)
C38 C33 C34 118.4(3)
C38 C33 C32 122.0(3)
C34 C33 C32 119.6(3)
C35 C34 C33 120.8(3)
C34 C35 C36 120.2(3)
C37 C36 C35 119.8(3)
C36 C37 C38 119.5(3)
C33 C38 C37 121.2(3)

loop_
_geom_bond_atom_site_label_1
_geom_bond_atom_site_label_2
_geom_bond_distance
O1 C7 1.280(3)
O1 Pd1 2.0880(16)
Pd1 N1 2.0126(18)
Pd1 C24 2.020(3)
Pd1 N2 2.0386(19)
N1 C1 1.296(3)
N1 C12 1.447(3)
N2 C25 1.280(3)
N2 C32 1.468(3)
C1 C2 1.429(3)
C2 C3 1.413(3)
C2 C7 1.438(3)
C3 C4 1.358(4)
C4 C5 1.393(4)
C5 C6 1.381(3)
C6 C7 1.441(3)
C6 C8 1.524(3)
C8 C11 1.527(4)
C8 C10 1.532(4)
C8 C9 1.535(4)
C12 C17 1.395(3)
C12 C13 1.396(3)
C13 C14 1.389(3)
C13 C18 1.514(3)
C14 C15 1.367(4)
C15 C16 1.381(4)
C16 C17 1.386(4)
C17 C21 1.517(3)
C18 C20 1.520(4)
C18 C19 1.531(4)
C21 C22 1.511(5)
C21 C23 1.519(5)
C25 C26 1.465(3)
C26 C27 1.380(4)
C26 C31 1.383(4)
C27 C28 1.380(4)
C28 C29 1.371(5)
C29 C30 1.372(5)
C30 C31 1.384(5)
C32 C33 1.505(4)
C33 C38 1.363(4)
C33 C34 1.377(4)
C34 C35 1.371(5)
C35 C36 1.371(5)
C36 C37 1.362(5)
C37 C38 1.389(4)
